data_4341436
loop_
_publ_author_name
'Olshansky, Jacob H.'
'Wiener, Karina J.'
'Smith, Matthew D.'
'Nourmahnad, Anahita'
'Charles, Max J.'
'Zeller, Matthias'
'Schrier, Joshua'
'Norquist, Alexander J.'

_publ_section_title
;
 Formation Principles for Vanadium Selenites: The Role of pH on Product
 Composition
;
_journal_name_full 'Inorganic Chemistry'
_journal_page_first 141103102403006
_journal_paper_doi 10.1021/ic501736r
_journal_year 2014
_chemical_absolute_configuration ad
_chemical_formula_moiety 'C5 H18 N2 O21 Se6 V3'
_chemical_formula_sum 'C5 H18 N2 O21 Se6 V3'
_chemical_formula_weight 1068.78
_space_group_IT_number 1
_symmetry_cell_setting triclinic
_symmetry_space_group_name_Hall 'P 1'
_symmetry_space_group_name_H-M 'P 1'
_atom_sites_solution_hydrogens difmap
_atom_sites_solution_primary direct
_cell_angle_alpha 93.868(2)
_cell_angle_beta 108.723(2)
_cell_angle_gamma 103.234(2)
_cell_formula_units_Z 1
_cell_length_a 8.0024(14)
_cell_length_b 8.8989(16)
_cell_length_c 9.1287(16)
_cell_measurement_reflns_used 4212
_cell_measurement_temperature 100
_cell_measurement_theta_max 32
_cell_measurement_theta_min 2
_cell_volume 592.28(18)
_computing_cell_refinement 'DENZO/SCALEPACK (Otwinowski & Minor, 1997)'
_computing_data_collection 'COLLECT (Nonius, 2001).'
_computing_data_reduction 'DENZO/SCALEPACK (Otwinowski & Minor, 1997)'
_computing_molecular_graphics 'CAMERON (Watkin et al., 1996)'
_computing_publication_material 'CRYSTALS (Betteridge et al., 2003)'
_computing_structure_refinement 'CRYSTALS (Betteridge et al., 2003)'
_computing_structure_solution 'SIR92 (Altomare et al., 1994)'
_diffrn_ambient_temperature 100
_diffrn_measured_fraction_theta_full 0.991
_diffrn_measured_fraction_theta_max 0.909
_diffrn_measurement_device Area
_diffrn_measurement_device_type 'Nonius KappaCCD'
_diffrn_measurement_method \w
_diffrn_radiation_monochromator graphite
_diffrn_radiation_type 'Mo K\a'
_diffrn_radiation_wavelength 0.71073
_diffrn_reflns_av_R_equivalents 0.021
_diffrn_reflns_limit_h_max 11
_diffrn_reflns_limit_h_min -11
_diffrn_reflns_limit_k_max 12
_diffrn_reflns_limit_k_min -12
_diffrn_reflns_limit_l_max 13
_diffrn_reflns_limit_l_min -13
_diffrn_reflns_number 13623
_diffrn_reflns_theta_full 25.249
_diffrn_reflns_theta_max 31.961
_diffrn_reflns_theta_min 2.379
_diffrn_standards_number 0
_exptl_absorpt_coefficient_mu 10.477
_exptl_absorpt_correction_T_max 0.48
_exptl_absorpt_correction_T_min 0.43
_exptl_absorpt_correction_type multi-scan
_exptl_absorpt_process_details 'DENZO/SCALEPACK (Otwinowski & Minor, 1997)'
_exptl_crystal_colour blue
_exptl_crystal_density_diffrn 2.996
_exptl_crystal_density_method 'not measured'
_exptl_crystal_description prism
_exptl_crystal_F_000 503
_exptl_crystal_size_max 0.250
_exptl_crystal_size_mid 0.080
_exptl_crystal_size_min 0.070
_refine_diff_density_max 1.49
_refine_diff_density_min -1.25
_refine_ls_abs_structure_details 'Flack (1983), 3277 Friedel-pairs'
_refine_ls_abs_structure_Flack 0.027(8)
_refine_ls_extinction_method None
_refine_ls_goodness_of_fit_ref 0.8512
_refine_ls_hydrogen_treatment constr
_refine_ls_matrix_type full
_refine_ls_number_parameters 335
_refine_ls_number_reflns 6304
_refine_ls_number_restraints 3
_refine_ls_R_factor_all 0.0233
_refine_ls_R_factor_gt 0.0213
_refine_ls_shift/su_max 0.0040195
_refine_ls_shift/su_mean 0.0008992
_refine_ls_structure_factor_coef Fsqd
_refine_ls_weighting_details
;
 Method= Modified Sheldrick 
 w=1/[\s^2^(F^2^) + ( 0.03P)^2^ + 0.58P] 
 ,where P=(max(Fo^2^,0) + 2Fc^2^)/3 
;
_refine_ls_weighting_scheme calc
_refine_ls_wR_factor_all 0.0513
_refine_ls_wR_factor_gt 0.0506
_refine_ls_wR_factor_ref 0.0500
_reflns_limit_h_max 11
_reflns_limit_h_min -11
_reflns_limit_k_max 12
_reflns_limit_k_min -12
_reflns_limit_l_max 13
_reflns_limit_l_min -13
_reflns_number_gt 6536
_reflns_number_total 7004
_reflns_threshold_expression I>2.0\s(I)
_oxford_diffrn_Wilson_B_factor 0.00
_oxford_diffrn_Wilson_scale 0.00
_oxford_refine_ls_r_factor_ref 0.0206
_oxford_refine_ls_scale 0.17242(4)
_oxford_reflns_number_all 6987
_oxford_reflns_threshold_expression_ref I>3.0\s(I)
_cod_data_source_file ic501736r_si_002.cif
_cod_data_source_block '[(R)-C5H14N2][(VO)3(SeO3)2(HSeO3)4]-3a'
_cod_depositor_comments
;
The following automatic conversions were performed:

'_symmetry_cell_setting' value 'Triclinic' changed to 'triclinic'
according to
/home/saulius/struct/COD-crude-data--automatic-downloads/rss-feeds/ACS/lib/dictionaries/cif_core.dic
dictionary named 'cif_core.dic' version 2.4.2 from
2011-04-26.

'_atom_sites_solution_primary' value 'Direct' changed to
'direct' according to
/home/saulius/struct/COD-crude-data--automatic-downloads/rss-feeds/ACS/lib/dictionaries/cif_core.dic
dictionary named 'cif_core.dic' version 2.4.2 from 2011-04-26.

Automatic conversion script
Id: cif_fix_values 2827 2014-09-09 07:05:25Z andrius 
;
_cod_original_sg_symbol_H-M 'P 1 '
_cod_database_code 4341436

loop_
_symmetry_equiv_pos_as_xyz
x,y,z

loop_
_atom_site_label
_atom_site_type_symbol
_atom_site_fract_x
_atom_site_fract_y
_atom_site_fract_z
_atom_site_U_iso_or_equiv
_atom_site_occupancy
_atom_site_adp_type
_atom_site_refinement_flags_posn
V1 V 0.04695(9) 0.04524(8) -0.72347(8) 0.0079 1.0000 Uani .
V2 V -0.18869(10) 0.23252(9) -1.22253(9) 0.0063 1.0000 Uani .
V3 V -0.70320(11) -0.25591(9) -1.22223(9) 0.0061 1.0000 Uani .
Se1 Se -0.29109(7) -0.04132(6) -1.03096(6) 0.0064 1.0000 Uani .
Se2 Se -0.60723(7) 0.02113(6) -1.41477(6) 0.0064 1.0000 Uani .
Se3 Se -0.75634(8) 0.00186(7) -0.96742(6) 0.0075 1.0000 Uani .
Se4 Se -0.13902(8) -0.03212(7) -1.46744(6) 0.0080 1.0000 Uani .
Se5 Se -0.79828(7) -0.62605(6) -1.24777(6) 0.0065 1.0000 Uani .
Se6 Se -1.09190(7) -0.40004(6) -1.19739(6) 0.0068 1.0000 Uani .
O1 O 0.0202(3) 0.2134(3) -0.7537(3) 0.0139 1.0000 Uani .
O2 O -0.0986(4) -0.0912(4) -0.9286(3) 0.0091 1.0000 Uani .
O3 O 0.2616(4) 0.0234(4) -0.7753(3) 0.0122 1.0000 Uani .
O4 O 0.2012(4) 0.0805(4) -0.4995(4) 0.0091 1.0000 Uani .
O5 O -0.1517(4) -0.0616(4) -0.6564(4) 0.0127 1.0000 Uani .
O6 O -0.1898(4) 0.3109(4) -1.0597(3) 0.0109 1.0000 Uani .
O7 O -0.2403(4) 0.0069(4) -1.1917(3) 0.0080 1.0000 Uani .
O8 O -0.4598(4) 0.2033(3) -1.3427(4) 0.0081 1.0000 Uani .
O9 O -0.1387(4) 0.4294(3) -1.3166(3) 0.0078 1.0000 Uani .
O10 O 0.0832(4) 0.2477(3) -1.1639(4) 0.0087 1.0000 Uani .
O11 O -0.2075(4) 0.1287(4) -1.4564(4) 0.0101 1.0000 Uani .
O12 O -0.7045(4) -0.3312(4) -1.3879(4) 0.0120 1.0000 Uani .
O13 O -0.4313(4) -0.2282(3) -1.1009(4) 0.0087 1.0000 Uani .
O14 O -0.6486(4) -0.0295(4) -1.2508(3) 0.0079 1.0000 Uani .
O15 O -0.9759(4) -0.2715(3) -1.2798(4) 0.0095 1.0000 Uani .
O16 O -0.7514(4) -0.4558(3) -1.1294(3) 0.0075 1.0000 Uani .
O17 O -0.6831(4) -0.1560(4) -0.9863(4) 0.0099 1.0000 Uani .
O18 O -0.5513(4) 0.1531(4) -0.9322(4) 0.0120 1.0000 Uani .
O19 O -0.3465(4) -0.1802(3) -1.5100(4) 0.0105 1.0000 Uani .
O20 O -0.5835(4) -0.6608(3) -1.1605(4) 0.0091 1.0000 Uani .
O21 O -1.3074(4) -0.3655(4) -1.2809(4) 0.0106 1.0000 Uani .
N1 N -0.4560(5) -0.3833(4) -0.8043(4) 0.0152 1.0000 Uani .
N2 N -0.3712(5) -0.6418(4) -0.6504(4) 0.0182 1.0000 Uani .
C1 C -0.6065(6) -0.5048(5) -0.7794(5) 0.0154 1.0000 Uani .
C2 C -0.5226(6) -0.5774(5) -0.6356(5) 0.0168 1.0000 Uani .
C3 C -0.2252(6) -0.5209(5) -0.6758(5) 0.0171 1.0000 Uani .
C4 C -0.3047(6) -0.4462(5) -0.8187(5) 0.0156 1.0000 Uani .
C5 C -0.7512(6) -0.4305(5) -0.7599(5) 0.0193 1.0000 Uani .
H1 H -0.5525 0.1921 -1.0268 0.0144 1.0000 Uiso R
H2 H -0.3329 -0.2415 -1.4278 0.0126 1.0000 Uiso R
H3 H -0.5543 -0.7154 -1.2379 0.0108 1.0000 Uiso R
H4 H -1.3566 -0.3442 -1.2023 0.0129 1.0000 Uiso R
H5 H -0.4074 -0.3012 -0.7179 0.0186 1.0000 Uiso R
H6 H -0.5069 -0.3432 -0.8975 0.0186 1.0000 Uiso R
H7 H -0.6605 -0.5842 -0.8684 0.0184 1.0000 Uiso R
H8 H -0.6149 -0.6595 -0.6243 0.0200 1.0000 Uiso R
H9 H -0.4757 -0.4996 -0.5455 0.0200 1.0000 Uiso R
H10 H -0.3193 -0.6815 -0.5572 0.0221 1.0000 Uiso R
H11 H -0.4198 -0.7240 -0.7367 0.0221 1.0000 Uiso R
H12 H -0.1694 -0.4425 -0.5861 0.0205 1.0000 Uiso R
H13 H -0.1359 -0.5681 -0.6916 0.0205 1.0000 Uiso R
H14 H -0.2112 -0.3635 -0.8274 0.0187 1.0000 Uiso R
H15 H -0.3501 -0.5227 -0.9097 0.0187 1.0000 Uiso R
H16 H -0.6979 -0.3500 -0.6720 0.0234 1.0000 Uiso R
H17 H -0.8455 -0.5072 -0.7443 0.0234 1.0000 Uiso R
H18 H -0.8013 -0.3874 -0.8513 0.0234 1.0000 Uiso R

loop_
_atom_site_aniso_label
_atom_site_aniso_U_11
_atom_site_aniso_U_22
_atom_site_aniso_U_33
_atom_site_aniso_U_23
_atom_site_aniso_U_13
_atom_site_aniso_U_12
V1 0.0063(2) 0.0096(2) 0.0059(2) 0.00060(19) 0.0006(2) 0.00085(19)
V2 0.0052(3) 0.0067(4) 0.0057(3) 0.0007(3) 0.0011(3) 0.0005(3)
V3 0.0063(3) 0.0057(4) 0.0057(3) 0.0009(3) 0.0013(3) 0.0011(3)
Se1 0.00615(19) 0.0064(2) 0.00558(19) 0.00058(15) 0.00141(15) 0.00055(15)
Se2 0.00569(19) 0.0067(2) 0.00574(19) 0.00057(15) 0.00132(15) 0.00077(15)
Se3 0.00691(19) 0.0081(2) 0.00669(19) 0.00020(15) 0.00151(15) 0.00180(15)
Se4 0.00737(19) 0.0086(2) 0.0066(2) -0.00065(15) 0.00153(16) 0.00106(16)
Se5 0.00613(19) 0.0058(2) 0.00640(19) 0.00078(15) 0.00127(15) 0.00087(15)
Se6 0.00605(19) 0.0068(2) 0.00627(19) 0.00062(15) 0.00105(15) 0.00095(15)
O1 0.0127(12) 0.0141(12) 0.0111(12) 0.0041(10) 0.0001(10) 0.0017(10)
O2 0.0072(13) 0.0123(15) 0.0070(13) 0.0015(10) -0.0003(11) 0.0047(11)
O3 0.0074(14) 0.0231(17) 0.0058(14) 0.0013(12) 0.0016(11) 0.0044(12)
O4 0.0059(13) 0.0118(14) 0.0070(13) 0.0004(10) -0.0007(11) 0.0022(11)
O5 0.0105(15) 0.0167(16) 0.0070(14) -0.0068(11) 0.0041(12) -0.0029(12)
O6 0.0157(16) 0.0096(15) 0.0090(15) 0.0001(12) 0.0061(13) 0.0040(12)
O7 0.0114(15) 0.0078(15) 0.0061(14) 0.0038(11) 0.0046(12) 0.0018(12)
O8 0.0067(14) 0.0042(15) 0.0112(15) 0.0005(12) 0.0011(12) 0.0005(12)
O9 0.0075(14) 0.0050(15) 0.0087(14) -0.0004(11) 0.0016(12) -0.0001(11)
O10 0.0049(14) 0.0072(15) 0.0138(16) 0.0047(12) 0.0029(12) 0.0010(11)
O11 0.0135(16) 0.0104(16) 0.0063(14) 0.0001(11) 0.0039(12) 0.0024(12)
O12 0.0089(15) 0.0147(17) 0.0074(15) 0.0003(12) 0.0002(12) -0.0023(12)
O13 0.0046(14) 0.0078(16) 0.0109(15) 0.0016(12) 0.0013(12) -0.0017(11)
O14 0.0085(15) 0.0086(15) 0.0062(14) 0.0012(11) 0.0026(12) 0.0012(12)
O15 0.0081(15) 0.0082(16) 0.0114(15) 0.0033(12) 0.0025(12) 0.0015(12)
O16 0.0077(14) 0.0040(14) 0.0093(14) 0.0012(11) 0.0013(11) 0.0008(11)
O17 0.0120(16) 0.0079(16) 0.0107(15) 0.0023(12) 0.0035(13) 0.0048(12)
O18 0.0098(16) 0.0122(17) 0.0118(16) 0.0016(13) 0.0038(13) -0.0011(12)
O19 0.0114(16) 0.0083(16) 0.0102(15) 0.0012(12) 0.0030(13) 0.0008(12)
O20 0.0074(15) 0.0082(15) 0.0116(15) 0.0007(12) 0.0029(12) 0.0023(12)
O21 0.0064(15) 0.0165(17) 0.0087(15) -0.0008(12) 0.0017(12) 0.0047(13)
N1 0.0209(18) 0.0101(15) 0.0105(15) 0.0032(11) 0.0028(13) -0.0005(14)
N2 0.024(2) 0.0139(16) 0.0088(15) 0.0053(12) -0.0025(14) 0.0019(15)
C1 0.018(2) 0.0149(18) 0.0080(16) 0.0008(13) 0.0014(15) -0.0016(15)
C2 0.021(2) 0.0119(18) 0.0101(17) 0.0018(13) 0.0009(15) -0.0040(16)
C3 0.022(2) 0.0139(19) 0.0115(18) 0.0032(14) 0.0026(16) 0.0017(16)
C4 0.021(2) 0.0160(19) 0.0064(16) 0.0025(13) 0.0016(15) 0.0019(16)
C5 0.024(2) 0.0188(19) 0.0164(18) 0.0046(14) 0.0095(16) 0.0029(16)

loop_
_atom_type_symbol
_atom_type_scat_dispersion_real
_atom_type_scat_dispersion_imag
_atom_type_scat_Cromer_Mann_a1
_atom_type_scat_Cromer_Mann_b1
_atom_type_scat_Cromer_Mann_a2
_atom_type_scat_Cromer_Mann_b2
_atom_type_scat_Cromer_Mann_a3
_atom_type_scat_Cromer_Mann_b3
_atom_type_scat_Cromer_Mann_a4
_atom_type_scat_Cromer_Mann_b4
_atom_type_scat_Cromer_Mann_c
_atom_type_scat_source
C 0.0033 0.0016 2.3100 20.8439 1.0200 10.2075 1.5886 0.5687 0.8650 51.6512 0.2156 'International Tables Vol C 4.2.6.8 and 6.1.1.4'
N 0.0061 0.0033 12.2126 0.0057 3.1322 9.8933 2.0125 28.9975 1.1663 0.5826 -11.5290 'International Tables Vol C 4.2.6.8 and 6.1.1.4'
H 0.0000 0.0000 0.4930 10.5109 0.3229 26.1257 0.1402 3.1424 0.0408 57.7998 0.0030 'International Tables Vol C 4.2.6.8 and 6.1.1.4'
V 0.3005 0.5294 10.2971 6.8657 7.3511 0.4385 2.0703 26.8938 2.0571 102.4780 1.2199 'International Tables Vol C 4.2.6.8 and 6.1.1.4'
Se -0.0929 2.2259 17.0006 2.4098 5.8196 0.2726 3.9731 15.2372 4.3543 43.8163 2.8409 'International Tables Vol C 4.2.6.8 and 6.1.1.4'
O 0.0106 0.0060 3.0485 13.2771 2.2868 5.7011 1.5463 0.3239 0.8670 32.9089 0.2508 'International Tables Vol C 4.2.6.8 and 6.1.1.4'

loop_
_geom_angle_atom_site_label_1
_geom_angle_site_symmetry_1
_geom_angle_atom_site_label_2
_geom_angle_atom_site_label_3
_geom_angle_site_symmetry_3
_geom_angle
_geom_angle_publ_flag
Se3 1_655 V1 Se4 1_556 159.90(2) yes
Se3 1_655 V1 Se1 . 80.49(2) yes
Se4 1_556 V1 Se1 . 101.74(2) yes
Se3 1_655 V1 O1 . 97.48(10) yes
Se4 1_556 V1 O1 . 102.56(10) yes
Se1 . V1 O1 . 79.20(9) yes
Se3 1_655 V1 O2 . 61.40(10) yes
Se4 1_556 V1 O2 . 111.41(10) yes
Se1 . V1 O2 . 29.86(9) yes
O1 . V1 O2 . 104.19(13) yes
Se3 1_655 V1 O3 . 28.31(9) yes
Se4 1_556 V1 O3 . 140.43(9) yes
Se1 . V1 O3 . 108.19(9) yes
O1 . V1 O3 . 107.92(14) yes
O2 . V1 O3 . 85.05(13) yes
Se3 1_655 V1 O4 . 116.42(9) yes
Se4 1_556 V1 O4 . 60.29(9) yes
Se1 . V1 O4 . 162.02(10) yes
O1 . V1 O4 . 103.19(13) yes
O2 . V1 O4 . 152.57(16) yes
Se3 1_655 V1 O5 . 142.01(9) yes
Se4 1_556 V1 O5 . 27.03(9) yes
Se1 . V1 O5 . 76.71(10) yes
O1 . V1 O5 . 107.46(14) yes
O2 . V1 O5 . 84.57(13) yes
O3 . V1 O4 . 88.22(13) yes
O3 . V1 O5 . 144.56(16) yes
O4 . V1 O5 . 85.66(14) yes
Se5 1_665 V2 Se1 . 126.50(3) yes
Se5 1_665 V2 O6 . 108.25(12) yes
Se1 . V2 O6 . 71.94(12) yes
Se5 1_665 V2 O7 . 114.93(9) yes
Se1 . V2 O7 . 27.71(9) yes
O6 . V2 O7 . 99.47(14) yes
Se5 1_665 V2 O8 . 140.70(10) yes
Se1 . V2 O8 . 89.89(9) yes
O6 . V2 O8 . 95.94(15) yes
O7 . V2 O8 . 90.07(12) yes
Se5 1_665 V2 O9 . 59.27(9) yes
Se1 . V2 O9 . 169.28(9) yes
O6 . V2 O9 . 97.95(14) yes
O7 . V2 O9 . 162.57(13) yes
O8 . V2 O9 . 87.62(12) yes
Se5 1_665 V2 O10 . 28.23(8) yes
Se1 . V2 O10 . 98.34(9) yes
O6 . V2 O10 . 99.74(15) yes
O7 . V2 O10 . 90.88(12) yes
O8 . V2 O10 . 163.91(13) yes
Se5 1_665 V2 O11 . 74.67(9) yes
Se1 . V2 O11 . 109.24(9) yes
O6 . V2 O11 . 175.55(15) yes
O7 . V2 O11 . 82.01(12) yes
O8 . V2 O11 . 79.83(13) yes
O9 . V2 O10 . 86.67(12) yes
O9 . V2 O11 . 80.58(12) yes
O10 . V2 O11 . 84.40(13) yes
Se2 . V3 Se6 . 125.87(3) yes
Se2 . V3 O12 . 71.28(12) yes
Se6 . V3 O12 . 107.83(12) yes
Se2 . V3 O13 . 91.22(9) yes
Se6 . V3 O13 . 140.13(9) yes
O12 . V3 O13 . 96.87(14) yes
Se2 . V3 O14 . 27.39(9) yes
Se6 . V3 O14 . 115.87(9) yes
O12 . V3 O14 . 98.60(15) yes
O13 . V3 O14 . 89.85(12) yes
Se2 . V3 O15 . 97.61(9) yes
Se6 . V3 O15 . 28.30(8) yes
O12 . V3 O15 . 99.18(15) yes
O13 . V3 O15 . 163.48(13) yes
O14 . V3 O15 . 91.61(12) yes
Se2 . V3 O16 . 169.17(9) yes
Se6 . V3 O16 . 59.50(9) yes
O12 . V3 O16 . 98.38(15) yes
O13 . V3 O16 . 86.78(12) yes
O14 . V3 O16 . 162.97(13) yes
Se2 . V3 O17 . 109.77(8) yes
Se6 . V3 O17 . 74.80(9) yes
O12 . V3 O17 . 176.04(15) yes
O13 . V3 O17 . 79.34(12) yes
O14 . V3 O17 . 82.63(12) yes
O15 . V3 O16 . 87.02(12) yes
O15 . V3 O17 . 84.53(12) yes
O16 . V3 O17 . 80.33(12) yes
V1 . Se1 V2 . 101.94(2) yes
V1 . Se1 O2 . 35.78(11) yes
V2 . Se1 O2 . 109.52(11) yes
V1 . Se1 O7 . 113.69(11) yes
V2 . Se1 O7 . 33.40(11) yes
O2 . Se1 O7 . 100.25(15) yes
V1 . Se1 O13 . 123.59(11) yes
V2 . Se1 O13 . 128.95(11) yes
O2 . Se1 O13 . 97.37(15) yes
O7 . Se1 O13 . 101.00(15) yes
O4 1_454 Se2 V3 . 108.92(11) yes
O4 1_454 Se2 O8 . 97.05(15) yes
V3 . Se2 O8 . 127.88(11) yes
O4 1_454 Se2 O14 . 98.52(15) yes
V3 . Se2 O14 . 33.01(10) yes
O8 . Se2 O14 . 100.53(15) yes
O3 1_455 Se3 V1 1_455 33.14(10) yes
O3 1_455 Se3 O17 . 102.66(16) yes
V1 1_455 Se3 O17 . 120.93(11) yes
O3 1_455 Se3 O18 . 93.03(15) yes
V1 1_455 Se3 O18 . 113.20(11) yes
O17 . Se3 O18 . 100.89(16) yes
O5 1_554 Se4 V1 1_554 31.61(11) yes
O5 1_554 Se4 O11 . 102.91(16) yes
V1 1_554 Se4 O11 . 97.72(11) yes
O5 1_554 Se4 O19 . 90.71(15) yes
V1 1_554 Se4 O19 . 122.12(11) yes
O11 . Se4 O19 . 101.87(16) yes
O10 1_445 Se5 V2 1_445 34.85(10) yes
O10 1_445 Se5 O16 . 101.43(15) yes
V2 1_445 Se5 O16 . 95.50(11) yes
O10 1_445 Se5 O20 . 97.77(14) yes
V2 1_445 Se5 O20 . 132.62(10) yes
O16 . Se5 O20 . 95.47(15) yes
O9 1_445 Se6 V3 . 95.78(11) yes
O9 1_445 Se6 O15 . 102.22(15) yes
V3 . Se6 O15 . 35.26(11) yes
O9 1_445 Se6 O21 . 96.04(15) yes
V3 . Se6 O21 . 133.15(11) yes
O15 . Se6 O21 . 97.89(15) yes
V1 . O2 Se1 . 114.36(17) yes
V1 . O3 Se3 1_655 118.55(17) yes
V1 . O4 Se2 1_656 128.41(18) yes
V1 . O5 Se4 1_556 121.36(17) yes
V2 . O7 Se1 . 118.89(17) yes
V2 . O8 Se2 . 121.46(16) yes
V2 . O9 Se6 1_665 116.09(16) yes
V2 . O10 Se5 1_665 116.92(16) yes
V2 . O11 Se4 . 117.34(16) yes
V3 . O13 Se1 . 118.54(17) yes
V3 . O14 Se2 . 119.60(17) yes
V3 . O15 Se6 . 116.44(16) yes
V3 . O16 Se5 . 117.04(16) yes
V3 . O17 Se3 . 118.88(16) yes
Se3 . O18 H1 . 109.7 no
Se4 . O19 H2 . 108.6 no
Se5 . O20 H3 . 108.8 no
Se6 . O21 H4 . 110.7 no
C1 . N1 C4 . 113.0(3) yes
C1 . N1 H5 . 108.6 no
C4 . N1 H5 . 108.6 no
C1 . N1 H6 . 108.6 no
C4 . N1 H6 . 108.6 no
H5 . N1 H6 . 109.5 no
C2 . N2 C3 . 111.9(3) yes
C2 . N2 H10 . 108.9 no
C3 . N2 H10 . 108.9 no
C2 . N2 H11 . 108.9 no
C3 . N2 H11 . 108.8 no
H10 . N2 H11 . 109.5 no
N1 . C1 C2 . 108.7(3) yes
N1 . C1 C5 . 109.8(3) yes
C2 . C1 C5 . 111.5(3) yes
N1 . C1 H7 . 109.0 no
C2 . C1 H7 . 108.9 no
C5 . C1 H7 . 108.9 no
C1 . C2 N2 . 111.5(3) yes
C1 . C2 H8 . 109.0 no
N2 . C2 H8 . 108.9 no
C1 . C2 H9 . 109.0 no
N2 . C2 H9 . 109.0 no
H8 . C2 H9 . 109.5 no
N2 . C3 C4 . 110.7(3) yes
N2 . C3 H12 . 109.2 no
C4 . C3 H12 . 109.2 no
N2 . C3 H13 . 109.1 no
C4 . C3 H13 . 109.2 no
H12 . C3 H13 . 109.5 no
C3 . C4 N1 . 110.7(3) yes
C3 . C4 H14 . 109.2 no
N1 . C4 H14 . 109.2 no
C3 . C4 H15 . 109.1 no
N1 . C4 H15 . 109.2 no
H14 . C4 H15 . 109.5 no
C1 . C5 H16 . 109.5 no
C1 . C5 H17 . 109.5 no
H16 . C5 H17 . 109.5 no
C1 . C5 H18 . 109.5 no
H16 . C5 H18 . 109.5 no
H17 . C5 H18 . 109.5 no

loop_
_geom_bond_atom_site_label_1
_geom_bond_atom_site_label_2
_geom_bond_site_symmetry_2
_geom_bond_distance
_geom_bond_publ_flag
V1 O1 . 1.589(3) yes
V1 O2 . 1.996(3) yes
V1 O3 . 1.968(3) yes
V1 O4 . 1.980(3) yes
V1 O5 . 1.954(3) yes
V2 O6 . 1.602(3) yes
V2 O7 . 2.013(3) yes
V2 O8 . 2.038(3) yes
V2 O9 . 2.018(3) yes
V2 O10 . 2.037(3) yes
V2 O11 . 2.213(3) yes
V3 O12 . 1.608(3) yes
V3 O13 . 2.047(3) yes
V3 O14 . 2.015(3) yes
V3 O15 . 2.043(3) yes
V3 O16 . 2.032(3) yes
V3 O17 . 2.215(3) yes
Se1 O2 . 1.699(3) yes
Se1 O7 . 1.700(3) yes
Se1 O13 . 1.725(3) yes
Se2 O4 1_454 1.700(3) yes
Se2 O8 . 1.713(3) yes
Se2 O14 . 1.702(3) yes
Se3 O3 1_455 1.707(3) yes
Se3 O17 . 1.660(3) yes
Se3 O18 . 1.789(3) yes
Se4 O5 1_554 1.694(3) yes
Se4 O11 . 1.653(3) yes
Se4 O19 . 1.778(3) yes
Se5 O10 1_445 1.686(3) yes
Se5 O16 . 1.692(3) yes
Se5 O20 . 1.755(3) yes
Se6 O9 1_445 1.698(3) yes
Se6 O15 . 1.677(3) yes
Se6 O21 . 1.755(3) yes
O18 H1 . 0.950 no
O19 H2 . 0.950 no
O20 H3 . 0.950 no
O21 H4 . 0.950 no
N1 C1 . 1.512(5) yes
N1 C4 . 1.483(6) yes
N1 H5 . 0.950 no
N1 H6 . 0.950 no
N2 C2 . 1.493(6) yes
N2 C3 . 1.486(6) yes
N2 H10 . 0.950 no
N2 H11 . 0.950 no
C1 C2 . 1.529(6) yes
C1 C5 . 1.509(6) yes
C1 H7 . 0.950 no
C2 H8 . 0.950 no
C2 H9 . 0.950 no
C3 C4 . 1.525(6) yes
C3 H12 . 0.950 no
C3 H13 . 0.950 no
C4 H14 . 0.950 no
C4 H15 . 0.950 no
C5 H16 . 0.950 no
C5 H17 . 0.950 no
C5 H18 . 0.950 no

loop_
_geom_hbond_atom_site_label_D
_geom_hbond_atom_site_label_H
_geom_hbond_atom_site_label_A
_geom_hbond_site_symmetry_A
_geom_hbond_angle_DHA
_geom_hbond_distance_DH
_geom_hbond_distance_HA
_geom_hbond_distance_DA
_geom_hbond_publ_flag
O18 H1 O20 1_565 152.73(14) 0.950 1.853 2.733(6) yes
O19 H2 O21 1_655 176.80(14) 0.950 1.784 2.733(6) yes
O20 H3 O8 1_545 167.62(16) 0.950 1.623 2.559(6) yes
O21 H4 O13 1_455 152.45(15) 0.950 1.670 2.551(6) yes
N1 H5 O5 . 130.62(11) 0.950 2.480 3.181(6) yes
N1 H5 O19 1_556 162.33(13) 0.950 1.971 2.891(6) yes
N1 H6 O13 . 142.24(12) 0.950 2.356 3.162(6) yes
N1 H6 O16 . 132.12(11) 0.950 2.339 3.058(6) yes
N1 H6 O17 . 139.21(11) 0.950 2.438 3.218(6) yes
C2 H9 O21 1_656 161.17(13) 0.950 2.421 3.334(6) yes
N2 H10 O9 1_546 133.59(12) 0.950 2.214 2.951(6) yes
N2 H10 O11 1_546 145.91(13) 0.950 2.207 3.041(6) yes
N2 H11 O18 1_545 164.04(14) 0.950 1.868 2.794(6) yes
C4 H15 O20 . 153.05(13) 0.950 2.462 3.337(6) yes
C5 H17 O1 1_445 146.59(11) 0.950 2.456 3.291(6) yes
